data_2238052
loop_
_publ_author_name
'Choi, Hong Dae'
'Seo, Pil Ja'
'Lee, Uk'

_publ_section_title
;
 5-Bromo-2,7-dimethyl-3-(4-methylphenylsulfinyl)-1-benzofuran
;
_journal_coeditor_code TK5212
_journal_issue 5
_journal_name_full 'Acta Crystallographica Section E'
_journal_page_first o720
_journal_paper_doi 10.1107/S1600536813009756
_journal_volume 69
_journal_year 2013
_chemical_formula_iupac 'C17 H15 Br O2 S'
_chemical_formula_moiety 'C17 H15 Br O2 S'
_chemical_formula_sum 'C17 H15 Br O2 S'
_chemical_formula_weight 363.26
_chemical_melting_point_gt 406
_chemical_melting_point_lt 407
_chemical_name_systematic
;
5-Bromo-2,7-dimethyl-3-(4-methylphenylsulfinyl)-1-benzofuran
;
_space_group_IT_number 2
_symmetry_cell_setting triclinic
_symmetry_space_group_name_Hall '-P 1'
_symmetry_space_group_name_H-M 'P -1'
_atom_sites_solution_hydrogens difmap
_atom_sites_solution_primary direct
_atom_sites_solution_secondary difmap
_cell_angle_alpha 84.072(6)
_cell_angle_beta 79.738(6)
_cell_angle_gamma 85.471(6)
_cell_formula_units_Z 2
_cell_length_a 6.1794(6)
_cell_length_b 10.0570(10)
_cell_length_c 12.5793(12)
_cell_measurement_reflns_used 3261
_cell_measurement_temperature 173(2)
_cell_measurement_theta_max 26.39
_cell_measurement_theta_min 2.41
_cell_volume 763.67(13)
_computing_cell_refinement '<i>SAINT</i> (Bruker, 2009)'
_computing_data_collection '<i>APEX2</i> (Bruker, 2009)'
_computing_data_reduction '<i>SAINT</i> (Bruker, 2009)'
_computing_molecular_graphics
;
<i>ORTEP-3 for Windows</i> (Farrugia, 2012) and <i>DIAMOND</i>
(Brandenburg,
1998)
;
_computing_publication_material '<i>SHELXL97</i> (Sheldrick, 2008)'
_computing_structure_refinement '<i>SHELXL97</i> (Sheldrick, 2008)'
_computing_structure_solution '<i>SHELXS97</i> (Sheldrick, 2008)'
_diffrn_ambient_temperature 173(2)
_diffrn_detector_area_resol_mean 10.0
_diffrn_measured_fraction_theta_full 0.999
_diffrn_measured_fraction_theta_max 0.999
_diffrn_measurement_device_type 'Bruker SMART APEXII CCD'
_diffrn_measurement_method '\f and \w scans'
_diffrn_radiation_monochromator 'graphite multilayer'
_diffrn_radiation_source 'rotating anode'
_diffrn_radiation_type MoK\a
_diffrn_radiation_wavelength 0.71073
_diffrn_reflns_av_R_equivalents 0.0751
_diffrn_reflns_av_sigmaI/netI 0.1040
_diffrn_reflns_limit_h_max 7
_diffrn_reflns_limit_h_min -7
_diffrn_reflns_limit_k_max 12
_diffrn_reflns_limit_k_min -12
_diffrn_reflns_limit_l_max 15
_diffrn_reflns_limit_l_min -16
_diffrn_reflns_number 13108
_diffrn_reflns_theta_full 26.99
_diffrn_reflns_theta_max 26.99
_diffrn_reflns_theta_min 2.04
_diffrn_standards_number 0
_exptl_absorpt_coefficient_mu 2.829
_exptl_absorpt_correction_T_max 0.7457
_exptl_absorpt_correction_T_min 0.6399
_exptl_absorpt_correction_type multi-scan
_exptl_absorpt_process_details '(<i>SADABS</i>; Bruker, 2009)'
_exptl_crystal_colour colourless
_exptl_crystal_density_diffrn 1.580
_exptl_crystal_density_method 'not measured'
_exptl_crystal_description block
_exptl_crystal_F_000 368
_exptl_crystal_size_max 0.218
_exptl_crystal_size_mid 0.125
_exptl_crystal_size_min 0.123
_refine_diff_density_max 0.409
_refine_diff_density_min -0.519
_refine_ls_extinction_method none
_refine_ls_goodness_of_fit_ref 1.035
_refine_ls_hydrogen_treatment constr
_refine_ls_matrix_type full
_refine_ls_number_parameters 193
_refine_ls_number_reflns 3331
_refine_ls_number_restraints 0
_refine_ls_restrained_S_all 1.035
_refine_ls_R_factor_all 0.0969
_refine_ls_R_factor_gt 0.0452
_refine_ls_shift/su_max 0.001
_refine_ls_shift/su_mean 0.000
_refine_ls_structure_factor_coef Fsqd
_refine_ls_weighting_details 'calc w=1/[\s^2^(Fo^2^)+(0.0171P)^2^+0.3410P] where P=(Fo^2^+2Fc^2^)/3'
_refine_ls_weighting_scheme calc
_refine_ls_wR_factor_gt 0.0769
_refine_ls_wR_factor_ref 0.0890
_reflns_number_gt 2180
_reflns_number_total 3331
_reflns_threshold_expression I>2\s(I)
_cod_data_source_file tk5212.cif
_cod_data_source_block I
_cod_database_code 2238052
_cod_database_fobs_code 2238052

loop_
_symmetry_equiv_pos_as_xyz
'x, y, z'
'-x, -y, -z'

loop_
_atom_site_type_symbol
_atom_site_label
_atom_site_fract_x
_atom_site_fract_y
_atom_site_fract_z
_atom_site_U_iso_or_equiv
_atom_site_adp_type
_atom_site_calc_flag
_atom_site_refinement_flags
_atom_site_occupancy
_atom_site_symmetry_multiplicity
Br Br1 1.08078(6) 0.92372(4) 0.82890(3) 0.04049(15) Uani d . 1 2
S S1 0.60771(14) 0.49101(9) 0.65693(6) 0.0281(2) Uani d . 1 2
O O1 0.2942(3) 0.5989(2) 0.93938(16) 0.0285(6) Uani d . 1 2
O O2 0.8519(3) 0.4747(2) 0.64788(17) 0.0355(6) Uani d . 1 2
C C1 0.5062(5) 0.5624(3) 0.7794(2) 0.0243(8) Uani d . 1 2
C C2 0.6048(5) 0.6623(3) 0.8261(2) 0.0237(8) Uani d . 1 2
C C3 0.7900(5) 0.7364(3) 0.7958(3) 0.0273(8) Uani d . 1 2
H H3 0.8874 0.7271 0.7291 0.033 Uiso calc R 1 2
C C4 0.8251(5) 0.8235(3) 0.8669(3) 0.0284(8) Uani d . 1 2
C C5 0.6844(5) 0.8414(3) 0.9642(3) 0.0303(9) Uani d . 1 2
H H5 0.7164 0.9043 1.0098 0.036 Uiso calc R 1 2
C C6 0.4982(5) 0.7692(3) 0.9961(2) 0.0273(8) Uani d . 1 2
C C7 0.4681(5) 0.6809(3) 0.9246(3) 0.0241(8) Uani d . 1 2
C C8 0.3243(5) 0.5271(3) 0.8496(3) 0.0271(8) Uani d . 1 2
C C9 0.3398(6) 0.7855(4) 1.1002(3) 0.0399(10) Uani d . 1 2
H H9A 0.1935 0.8152 1.0838 0.060 Uiso calc R 1 2
H H9B 0.3911 0.8522 1.1399 0.060 Uiso calc R 1 2
H H9C 0.3315 0.6995 1.1447 0.060 Uiso calc R 1 2
C C10 0.1534(6) 0.4332(3) 0.8474(3) 0.0335(9) Uani d . 1 2
H H10A 0.0188 0.4838 0.8317 0.050 Uiso calc R 1 2
H H10B 0.1218 0.3813 0.9181 0.050 Uiso calc R 1 2
H H10C 0.2062 0.3723 0.7911 0.050 Uiso calc R 1 2
C C11 0.5490(5) 0.6350(3) 0.5679(2) 0.0247(8) Uani d . 1 2
C C12 0.7171(5) 0.6888(3) 0.4924(3) 0.0290(8) Uani d . 1 2
H H12 0.8642 0.6515 0.4883 0.035 Uiso calc R 1 2
C C13 0.6670(6) 0.7983(4) 0.4229(3) 0.0340(9) Uani d . 1 2
H H13 0.7823 0.8369 0.3716 0.041 Uiso calc R 1 2
C C14 0.4543(6) 0.8527(3) 0.4259(3) 0.0304(8) Uani d . 1 2
C C15 0.2879(6) 0.7931(4) 0.4998(3) 0.0326(9) Uani d . 1 2
H H15 0.1399 0.8279 0.5020 0.039 Uiso calc R 1 2
C C16 0.3330(5) 0.6843(3) 0.5699(3) 0.0303(8) Uani d . 1 2
H H16 0.2170 0.6435 0.6192 0.036 Uiso calc R 1 2
C C17 0.4004(6) 0.9735(4) 0.3523(3) 0.0432(10) Uani d . 1 2
H H17A 0.2433 0.9781 0.3477 0.065 Uiso calc R 1 2
H H17B 0.4880 0.9666 0.2798 0.065 Uiso calc R 1 2
H H17C 0.4348 1.0546 0.3814 0.065 Uiso calc R 1 2

loop_
_atom_site_aniso_label
_atom_site_aniso_U_11
_atom_site_aniso_U_22
_atom_site_aniso_U_33
_atom_site_aniso_U_12
_atom_site_aniso_U_13
_atom_site_aniso_U_23
Br1 0.0302(2) 0.0392(3) 0.0535(3) -0.00854(17) -0.00904(17) -0.00239(19)
S1 0.0288(5) 0.0298(6) 0.0253(5) -0.0003(4) -0.0035(4) -0.0036(4)
O1 0.0286(14) 0.0304(15) 0.0237(13) -0.0015(11) 0.0017(10) -0.0003(11)
O2 0.0250(13) 0.0460(17) 0.0343(14) 0.0097(11) -0.0052(10) -0.0069(12)
C1 0.0237(19) 0.026(2) 0.0219(18) 0.0001(15) -0.0024(14) 0.0001(16)
C2 0.0204(18) 0.027(2) 0.0226(18) 0.0015(15) -0.0032(14) -0.0007(16)
C3 0.0243(19) 0.031(2) 0.0237(18) 0.0013(16) -0.0006(14) 0.0009(17)
C4 0.026(2) 0.026(2) 0.034(2) -0.0021(16) -0.0092(16) 0.0000(17)
C5 0.036(2) 0.028(2) 0.028(2) 0.0004(17) -0.0082(16) -0.0043(17)
C6 0.035(2) 0.026(2) 0.0211(18) 0.0019(17) -0.0076(15) 0.0001(16)
C7 0.0242(19) 0.021(2) 0.0242(19) -0.0022(16) -0.0014(14) 0.0050(16)
C8 0.028(2) 0.026(2) 0.0256(19) 0.0013(16) -0.0066(15) 0.0030(17)
C9 0.048(2) 0.043(3) 0.027(2) -0.0022(19) 0.0015(17) -0.0063(18)
C10 0.032(2) 0.033(2) 0.035(2) -0.0082(17) -0.0044(15) 0.0015(18)
C11 0.0236(19) 0.031(2) 0.0201(17) -0.0027(16) -0.0042(14) -0.0040(16)
C12 0.0238(19) 0.033(2) 0.031(2) -0.0040(16) -0.0046(15) -0.0064(17)
C13 0.031(2) 0.037(2) 0.034(2) -0.0136(18) -0.0034(16) 0.0002(19)
C14 0.036(2) 0.032(2) 0.0258(19) -0.0061(17) -0.0085(16) -0.0029(17)
C15 0.028(2) 0.036(2) 0.036(2) 0.0038(17) -0.0113(16) -0.0051(18)
C16 0.025(2) 0.035(2) 0.0296(19) -0.0075(16) -0.0008(15) 0.0011(17)
C17 0.052(3) 0.039(3) 0.041(2) -0.0099(19) -0.0174(19) 0.0050(19)

loop_
_atom_type_symbol
_atom_type_description
_atom_type_scat_dispersion_real
_atom_type_scat_dispersion_imag
_atom_type_scat_source
C C 0.0033 0.0016 'International Tables Vol C Tables 4.2.6.8 and 6.1.1.4'
H H 0.0000 0.0000 'International Tables Vol C Tables 4.2.6.8 and 6.1.1.4'
O O 0.0106 0.0060 'International Tables Vol C Tables 4.2.6.8 and 6.1.1.4'
S S 0.1246 0.1234 'International Tables Vol C Tables 4.2.6.8 and 6.1.1.4'
Br Br -0.2901 2.4595 'International Tables Vol C Tables 4.2.6.8 and 6.1.1.4'

loop_
_geom_angle_atom_site_label_1
_geom_angle_atom_site_label_2
_geom_angle_atom_site_label_3
_geom_angle
O2 S1 C1 106.70(14)
O2 S1 C11 106.82(14)
C1 S1 C11 96.87(15)
C8 O1 C7 106.4(2)
C8 C1 C2 107.4(3)
C8 C1 S1 125.2(3)
C2 C1 S1 127.3(2)
C3 C2 C7 118.9(3)
C3 C2 C1 135.8(3)
C7 C2 C1 105.3(3)
C4 C3 C2 116.7(3)
C4 C3 H3 121.7
C2 C3 H3 121.7
C3 C4 C5 123.3(3)
C3 C4 Br1 117.6(3)
C5 C4 Br1 119.1(3)
C6 C5 C4 121.2(3)
C6 C5 H5 119.4
C4 C5 H5 119.4
C7 C6 C5 114.6(3)
C7 C6 C9 122.1(3)
C5 C6 C9 123.3(3)
C6 C7 O1 124.7(3)
C6 C7 C2 125.3(3)
O1 C7 C2 110.0(3)
C1 C8 O1 110.8(3)
C1 C8 C10 133.4(3)
O1 C8 C10 115.8(3)
C6 C9 H9A 109.5
C6 C9 H9B 109.5
H9A C9 H9B 109.5
C6 C9 H9C 109.5
H9A C9 H9C 109.5
H9B C9 H9C 109.5
C8 C10 H10A 109.5
C8 C10 H10B 109.5
H10A C10 H10B 109.5
C8 C10 H10C 109.5
H10A C10 H10C 109.5
H10B C10 H10C 109.5
C12 C11 C16 120.7(3)
C12 C11 S1 119.6(2)
C16 C11 S1 119.4(2)
C11 C12 C13 118.6(3)
C11 C12 H12 120.7
C13 C12 H12 120.7
C14 C13 C12 121.8(3)
C14 C13 H13 119.1
C12 C13 H13 119.1
C13 C14 C15 118.2(3)
C13 C14 C17 121.9(3)
C15 C14 C17 120.0(3)
C16 C15 C14 121.2(3)
C16 C15 H15 119.4
C14 C15 H15 119.4
C15 C16 C11 119.3(3)
C15 C16 H16 120.3
C11 C16 H16 120.3
C14 C17 H17A 109.5
C14 C17 H17B 109.5
H17A C17 H17B 109.5
C14 C17 H17C 109.5
H17A C17 H17C 109.5
H17B C17 H17C 109.5

loop_
_geom_bond_atom_site_label_1
_geom_bond_atom_site_label_2
_geom_bond_distance
Br1 C4 1.904(3)
S1 O2 1.490(2)
S1 C1 1.760(3)
S1 C11 1.792(3)
O1 C8 1.380(4)
O1 C7 1.381(4)
C1 C8 1.347(4)
C1 C2 1.439(4)
C2 C3 1.390(4)
C2 C7 1.390(4)
C3 C4 1.369(4)
C3 H3 0.9500
C4 C5 1.389(5)
C5 C6 1.385(4)
C5 H5 0.9500
C6 C7 1.372(4)
C6 C9 1.504(4)
C8 C10 1.477(5)
C9 H9A 0.9800
C9 H9B 0.9800
C9 H9C 0.9800
C10 H10A 0.9800
C10 H10B 0.9800
C10 H10C 0.9800
C11 C12 1.380(4)
C11 C16 1.383(4)
C12 C13 1.385(4)
C12 H12 0.9500
C13 C14 1.379(4)
C13 H13 0.9500
C14 C15 1.387(5)
C14 C17 1.503(5)
C15 C16 1.375(4)
C15 H15 0.9500
C16 H16 0.9500
C17 H17A 0.9800
C17 H17B 0.9800
C17 H17C 0.9800

loop_
_geom_hbond_atom_site_label_D
_geom_hbond_atom_site_label_H
_geom_hbond_atom_site_label_A
_geom_hbond_site_symmetry_A
_geom_hbond_distance_DH
_geom_hbond_distance_HA
_geom_hbond_distance_DA
_geom_hbond_angle_DHA
C12 H12 O2 2_766 0.95 2.58 3.338(4) 137
C17 H17C Cg 2_676 0.98 2.77 3.739(4) 169

loop_
_geom_torsion_atom_site_label_1
_geom_torsion_atom_site_label_2
_geom_torsion_atom_site_label_3
_geom_torsion_atom_site_label_4
_geom_torsion
O2 S1 C1 C8 -139.0(3)
C11 S1 C1 C8 111.1(3)
O2 S1 C1 C2 37.5(3)
C11 S1 C1 C2 -72.4(3)
C8 C1 C2 C3 179.7(3)
S1 C1 C2 C3 2.7(5)
C8 C1 C2 C7 -0.4(3)
S1 C1 C2 C7 -177.4(2)
C7 C2 C3 C4 0.3(4)
C1 C2 C3 C4 -179.8(3)
C2 C3 C4 C5 -1.1(5)
C2 C3 C4 Br1 178.7(2)
C3 C4 C5 C6 0.9(5)
Br1 C4 C5 C6 -179.0(2)
C4 C5 C6 C7 0.2(4)
C4 C5 C6 C9 -179.6(3)
C5 C6 C7 O1 -179.9(3)
C9 C6 C7 O1 -0.1(5)
C5 C6 C7 C2 -1.1(5)
C9 C6 C7 C2 178.7(3)
C8 O1 C7 C6 179.6(3)
C8 O1 C7 C2 0.6(3)
C3 C2 C7 C6 0.8(5)
C1 C2 C7 C6 -179.1(3)
C3 C2 C7 O1 179.8(3)
C1 C2 C7 O1 -0.1(3)
C2 C1 C8 O1 0.9(3)
S1 C1 C8 O1 177.9(2)
C2 C1 C8 C10 178.6(3)
S1 C1 C8 C10 -4.3(5)
C7 O1 C8 C1 -0.9(3)
C7 O1 C8 C10 -179.1(2)
O2 S1 C11 C12 13.2(3)
C1 S1 C11 C12 123.1(3)
O2 S1 C11 C16 -171.8(3)
C1 S1 C11 C16 -62.0(3)
C16 C11 C12 C13 3.8(5)
S1 C11 C12 C13 178.6(2)
C11 C12 C13 C14 -1.2(5)
C12 C13 C14 C15 -1.3(5)
C12 C13 C14 C17 178.5(3)
C13 C14 C15 C16 1.4(5)
C17 C14 C15 C16 -178.5(3)
C14 C15 C16 C11 1.1(5)
C12 C11 C16 C15 -3.7(5)
S1 C11 C16 C15 -178.6(3)
